data_1536220
loop_
_publ_author_name
'Dabos-Seignon, S.'
'Dancausse, J.P.'
'Heathman, S.'
'Gering, E.'
'Benedict, U.'

_publ_section_title
;
 Pressure induced phase transition in alpha-Pu
;
_journal_name_full 'Journal of Alloys Compd.'
_journal_page_first 237
_journal_page_last 242
_journal_volume 190
_journal_year 1993
_chemical_formula_sum Pu
_space_group_IT_number 176
_symmetry_space_group_name_Hall '-P 6c'
_symmetry_space_group_name_H-M 'P 63/m'
_cell_angle_alpha 90
_cell_angle_beta 90
_cell_angle_gamma 120
_cell_formula_units_Z 8
_cell_length_a 5.437
_cell_length_b 5.437
_cell_length_c 4.493
_cell_volume 115.023
_citation_journal_id_ASTM JALCEU
_cod_data_source_file Dabos-Seignon_JALCEU_1993_706.cif
_cod_data_source_block Pu1
_cod_original_cell_volume 115.0233
_cod_original_formula_sum Pu1
_cod_database_code 1536220

loop_
_symmetry_equiv_pos_as_xyz
x,y,z
x-y,x,z+1/2
-y,x-y,z
-x,-y,z+1/2
-x+y,-x,z
y,-x+y,z+1/2
-x,-y,-z
-x+y,-x,-z-1/2
y,-x+y,-z
x,y,-z-1/2
x-y,x,-z
-y,x-y,-z-1/2

loop_
_atom_site_label
_atom_site_type_symbol
_atom_site_fract_x
_atom_site_fract_y
_atom_site_fract_z
_atom_site_occupancy
_atom_site_U_iso_or_equiv
Pu1 Pu 0.6667 0.3333 0.25 1 0.0
Pu2 Pu 0.2 0.333 0.25 1 0.0
